data_7221103
loop_
_publ_author_name
'Lin, Z.'
'Rocha, J.'
'Pedrosa de Jesus, J.D.'
'Ferreira, A.'

_publ_section_title
;
 Synthesis and structure of a novel microporous framework stannosilicate
;
_journal_name_full 'Journal of Materials Chemistry'
_journal_page_first 1353
_journal_page_last 1356
_journal_volume 10
_journal_year 2000
_chemical_formula_sum 'H2 K1.5 Na0.5 O10 Si3 Sn'
_chemical_name_systematic '(Na0.5 K0.5) K (Sn Si3 O9) (H2 O)'
_space_group_IT_number 14
_symmetry_space_group_name_Hall '-P 2ybc'
_symmetry_space_group_name_H-M 'P 1 21/c 1'
_cell_angle_alpha 90
_cell_angle_beta 105.04
_cell_angle_gamma 90
_cell_formula_units_Z 4
_cell_length_a 6.4655
_cell_length_b 11.545
_cell_length_c 12.9333
_cell_volume 932.326
_citation_journal_id_ASTM JMACEP
_cod_data_source_file Lin_JMACEP_2000_1540.cif
_cod_data_source_block H2K1.5Na0.5O10Si3Sn1
_cod_original_formula_sum 'H2 K1.5 Na0.5 O10 Si3 Sn1'
_cod_database_code 7221103

loop_
_symmetry_equiv_pos_as_xyz
x,y,z
-x,y+1/2,-z+1/2
-x,-y,-z
x,-y-1/2,z-1/2

loop_
_atom_site_label
_atom_site_type_symbol
_atom_site_fract_x
_atom_site_fract_y
_atom_site_fract_z
_atom_site_occupancy
_atom_site_U_iso_or_equiv
O1 O-2 0.052 0.5456 0.1951 1 0.0
O3 O-2 0.796 0.7642 0.2087 1 0.0
O4 O-2 0.197 0.9027 0.246 1 0.0
O7 O-2 0.157 0.8996 0.4443 1 0.0
O9 O-2 0.452 0.7458 0.0419 1 0.0
O5 O-2 0.147 0.6865 0.3775 1 0.0
O6 O-2 0.435 0.6976 0.2375 1 0.0
O10 O-2 0.606 0.5131 0.394 1 0.0
Si3 Si+4 0.5846 0.6974 0.1587 1 0.0
Sn1 Sn+4 0.1153 0.72193 0.21997 1 0.0
Na1 Na+1 0.7819 0.5441 0.5851 0.5 0.0
K2 K+1 0.7819 0.5441 0.5851 0.5 0.0
Si2 Si+4 0.2019 0.7369 -0.0192 1 0.0
O8 O-2 0.369 0.0638 0.3734 1 0.0
Si1 Si+4 0.8433 0.4756 0.1577 1 0.0
O2 O-2 0.061 0.761 0.0604 1 0.0
K1 K+1 0.6801 0.8801 0.3919 1 0.0
